data_2207475
loop_
_publ_author_name
'Bouabdallah, Ibrahim'
'Ramdani, Abdelkrim'
'Zidane, Ismail'
'Eddike, Driss'
'Tillard, Monique'
'Belin, Claude'

_publ_section_title
;
 1,1'-Bis(2-nitrophenyl)-5,5'-dipropyl-3,3'-bipyrazole
;
_journal_coeditor_code CF6473
_journal_issue 12
_journal_name_full 'Acta Crystallographica Section E'
_journal_page_first o4243
_journal_page_last o4245
_journal_paper_doi 10.1107/S1600536805037785
_journal_volume 61
_journal_year 2005
_chemical_formula_iupac 'C24 H24 N6 O4'
_chemical_formula_moiety 'C24 H24 N6 O4'
_chemical_formula_sum 'C24 H24 N6 O4'
_chemical_formula_weight 460.49
_chemical_name_systematic
;
5,5'-Dipropyl-1,1'-bis(2-nitrophenyl)-3,3'-bipyrazole
;
_space_group_IT_number 19
_symmetry_cell_setting orthorhombic
_symmetry_space_group_name_Hall 'P 2ac 2ab'
_symmetry_space_group_name_H-M 'P 21 21 21'
_atom_sites_solution_hydrogens geom
_atom_sites_solution_primary direct
_atom_sites_solution_secondary difmap
_cell_angle_alpha 90.00
_cell_angle_beta 90.00
_cell_angle_gamma 90.00
_cell_formula_units_Z 4
_cell_length_a 7.7200(10)
_cell_length_b 16.200(2)
_cell_length_c 18.058(2)
_cell_measurement_reflns_used 4517
_cell_measurement_temperature 173(2)
_cell_measurement_theta_max 26.16
_cell_measurement_theta_min 2.87
_cell_volume 2258.4(5)
_computing_cell_refinement 'CrysAlis RED (Oxford Diffraction, 2004)'
_computing_data_collection 'CrysAlis CCD (Oxford Diffraction, 2004)'
_computing_data_reduction 'CrysAlis RED'
_computing_molecular_graphics 'ORTEP-3 for Windows (Farrugia, 1997)'
_computing_publication_material 'WinGX (Farrugia, 1999)'
_computing_structure_refinement 'SHELXL97 (Sheldrick, 1997'
_computing_structure_solution 'SHELXS97 (Sheldrick, 1997)'
_diffrn_ambient_temperature 173(2)
_diffrn_measured_fraction_theta_full 0.998
_diffrn_measured_fraction_theta_max 0.998
_diffrn_measurement_device_type 'Oxford Diffraction Xcalibur CCD'
_diffrn_measurement_method \w
_diffrn_radiation_monochromator graphite
_diffrn_radiation_type MoK\a
_diffrn_radiation_wavelength 0.71073
_diffrn_reflns_av_R_equivalents 0.11
_diffrn_reflns_av_sigmaI/netI 0.11
_diffrn_reflns_limit_h_max 9
_diffrn_reflns_limit_h_min -9
_diffrn_reflns_limit_k_max 20
_diffrn_reflns_limit_k_min -20
_diffrn_reflns_limit_l_max 22
_diffrn_reflns_limit_l_min -22
_diffrn_reflns_number 33955
_diffrn_reflns_theta_full 26.16
_diffrn_reflns_theta_max 26.16
_diffrn_reflns_theta_min 2.87
_diffrn_standards_number 0
_exptl_absorpt_coefficient_mu 0.095
_exptl_absorpt_correction_type none
_exptl_crystal_colour yellow
_exptl_crystal_density_diffrn 1.354
_exptl_crystal_density_method 'not measured'
_exptl_crystal_description parallelepiped
_exptl_crystal_F_000 968
_exptl_crystal_size_max 0.49
_exptl_crystal_size_mid 0.20
_exptl_crystal_size_min 0.06
_refine_diff_density_max 0.358
_refine_diff_density_min -0.253
_refine_ls_extinction_coef 0.0055(9)
_refine_ls_extinction_expression Fc^*^=kFc[1+0.001xFc^2^\l^3^/sin(2\q)]^-1/4^
_refine_ls_extinction_method SHELXL97
_refine_ls_goodness_of_fit_ref 1.075
_refine_ls_hydrogen_treatment constr
_refine_ls_matrix_type full
_refine_ls_number_parameters 310
_refine_ls_number_reflns 2582
_refine_ls_number_restraints 0
_refine_ls_restrained_S_all 1.075
_refine_ls_R_factor_all 0.1289
_refine_ls_R_factor_gt 0.0759
_refine_ls_shift/su_max 0.000
_refine_ls_shift/su_mean 0.000
_refine_ls_structure_factor_coef Fsqd
_refine_ls_weighting_details 'calc w=1/[\s^2^(Fo^2^)+(0.042P)^2^] where P=(Fo^2^+2Fc^2^)/3'
_refine_ls_weighting_scheme calc
_refine_ls_wR_factor_gt 0.1085
_refine_ls_wR_factor_ref 0.1259
_reflns_number_gt 2187
_reflns_number_total 2582
_reflns_threshold_expression I>2\s(I)
_cod_data_source_file cf6473.cif
_cod_data_source_block I
_cod_original_cell_volume 2258.5(5)
_cod_database_code 2207475
_cod_database_fobs_code 2207475

loop_
_symmetry_equiv_pos_as_xyz
'x, y, z'
'-x+1/2, -y, z+1/2'
'-x, y+1/2, -z+1/2'
'x+1/2, -y+1/2, -z'

loop_
_atom_site_label
_atom_site_fract_x
_atom_site_fract_y
_atom_site_fract_z
_atom_site_U_iso_or_equiv
_atom_site_adp_type
_atom_site_calc_flag
_atom_site_refinement_flags
_atom_site_occupancy
_atom_site_type_symbol
N1 0.5402(4) 0.09983(19) 0.25189(16) 0.0233(8) Uani d . 1 N
N2 0.6576(4) 0.1607(2) 0.26679(16) 0.0227(8) Uani d . 1 N
N3 0.5711(4) 0.2439(2) 0.1312(2) 0.0367(9) Uani d . 1 N
N4 0.1889(4) 0.0503(2) 0.37744(16) 0.0256(8) Uani d . 1 N
N5 0.0618(4) -0.00646(19) 0.36518(17) 0.0231(8) Uani d . 1 N
N6 0.1536(5) -0.0360(2) 0.51802(19) 0.0369(9) Uani d . 1 N
O1 0.5131(4) 0.2268(2) 0.07033(18) 0.0564(10) Uani d . 1 O
O2 0.4919(4) 0.2803(2) 0.17819(17) 0.0553(10) Uani d . 1 O
O3 0.2443(4) -0.08637(19) 0.48523(16) 0.0404(8) Uani d . 1 O
O4 0.2039(4) 0.0053(2) 0.57040(18) 0.0646(11) Uani d . 1 O
C1 0.7879(5) 0.1787(2) 0.2132(2) 0.0235(10) Uani d . 1 C
C2 0.9576(5) 0.1552(2) 0.2261(2) 0.0251(9) Uani d . 1 C
H2 0.9863 0.1278 0.2697 0.030 Uiso calc R 1 H
C3 1.0848(5) 0.1722(2) 0.1743(2) 0.0304(10) Uani d . 1 C
H3 1.1991 0.1575 0.1839 0.036 Uiso calc R 1 H
C4 1.0429(5) 0.2113(2) 0.1081(2) 0.0285(10) Uani d . 1 C
H4 1.1288 0.2228 0.0734 0.034 Uiso calc R 1 H
C5 0.8737(5) 0.2326(3) 0.0942(2) 0.0303(10) Uani d . 1 C
H5 0.8438 0.2573 0.0495 0.036 Uiso calc R 1 H
C6 0.7489(5) 0.2171(2) 0.1465(2) 0.0233(9) Uani d . 1 C
C7 0.6274(5) 0.2002(2) 0.3325(2) 0.0232(9) Uani d . 1 C
C8 0.7331(5) 0.2707(2) 0.3588(2) 0.0325(11) Uani d . 1 C
H8A 0.6570 0.3101 0.3829 0.039 Uiso calc R 1 H
H8B 0.7838 0.2979 0.3162 0.039 Uiso calc R 1 H
C9 0.8747(7) 0.2487(3) 0.4113(3) 0.0807(19) Uani d . 1 C
H9A 0.9613 0.2182 0.3836 0.097 Uiso calc R 1 H
H9B 0.9286 0.2998 0.4273 0.097 Uiso calc R 1 H
C10 0.8346(7) 0.2017(3) 0.4765(3) 0.0706(18) Uani d . 1 C
H10A 0.7641 0.2342 0.5091 0.106 Uiso calc R 1 H
H10B 0.9400 0.1867 0.5013 0.106 Uiso calc R 1 H
H10C 0.7729 0.1526 0.4627 0.106 Uiso calc R 1 H
C11 0.4858(5) 0.1620(2) 0.3617(2) 0.0250(9) Uani d . 1 C
H11 0.4326 0.1740 0.4066 0.030 Uiso calc R 1 H
C12 0.4363(5) 0.1017(2) 0.3113(2) 0.0227(9) Uani d . 1 C
C13 0.2893(5) 0.0447(2) 0.31717(19) 0.0202(9) Uani d . 1 C
C14 -0.0682(5) -0.0172(2) 0.4203(2) 0.0244(9) Uani d . 1 C
C15 -0.0266(5) -0.0270(2) 0.4947(2) 0.0266(10) Uani d . 1 C
C16 -0.1520(5) -0.0317(3) 0.5480(2) 0.0326(11) Uani d . 1 C
H16 -0.1217 -0.0357 0.5977 0.039 Uiso calc R 1 H
C17 -0.3241(5) -0.0306(3) 0.5273(2) 0.0345(11) Uani d . 1 C
H17 -0.4098 -0.0367 0.5631 0.041 Uiso calc R 1 H
C18 -0.3698(5) -0.0208(3) 0.4544(2) 0.0345(11) Uani d . 1 C
H18 -0.4860 -0.0192 0.4410 0.041 Uiso calc R 1 H
C19 -0.2420(5) -0.0132(2) 0.4009(2) 0.0298(10) Uani d . 1 C
H19 -0.2730 -0.0053 0.3516 0.036 Uiso calc R 1 H
C20 0.0827(5) -0.0482(2) 0.29981(19) 0.0214(9) Uani d . 1 C
C21 -0.0431(5) -0.1109(2) 0.2719(2) 0.0250(9) Uani d . 1 C
H21A -0.1269 -0.1230 0.3104 0.030 Uiso calc R 1 H
H21B 0.0183 -0.1615 0.2604 0.030 Uiso calc R 1 H
C22 -0.1381(6) -0.0808(3) 0.2029(2) 0.0390(12) Uani d . 1 C
H22A -0.1935 -0.0284 0.2135 0.047 Uiso calc R 1 H
H22B -0.0549 -0.0719 0.1634 0.047 Uiso calc R 1 H
C23 -0.2740(6) -0.1423(3) 0.1770(3) 0.0592(16) Uani d . 1 C
H23A -0.2221 -0.1958 0.1717 0.089 Uiso calc R 1 H
H23B -0.3201 -0.1248 0.1302 0.089 Uiso calc R 1 H
H23C -0.3658 -0.1450 0.2128 0.089 Uiso calc R 1 H
C24 0.2287(5) -0.0158(2) 0.2684(2) 0.0240(9) Uani d . 1 C
H24 0.2781 -0.0311 0.2235 0.029 Uiso calc R 1 H

loop_
_atom_site_aniso_label
_atom_site_aniso_U_11
_atom_site_aniso_U_22
_atom_site_aniso_U_33
_atom_site_aniso_U_12
_atom_site_aniso_U_13
_atom_site_aniso_U_23
N1 0.0168(17) 0.030(2) 0.0227(19) -0.0054(16) 0.0026(16) 0.0007(15)
N2 0.0157(17) 0.031(2) 0.0219(19) -0.0048(16) 0.0051(15) 0.0011(16)
N3 0.034(2) 0.052(3) 0.024(2) 0.005(2) 0.0023(19) 0.0046(19)
N4 0.0202(18) 0.033(2) 0.0238(19) -0.0036(16) 0.0028(15) 0.0044(16)
N5 0.0175(17) 0.029(2) 0.0232(18) -0.0041(16) 0.0012(15) 0.0015(15)
N6 0.038(2) 0.048(3) 0.026(2) -0.007(2) 0.001(2) 0.0101(19)
O1 0.048(2) 0.087(3) 0.034(2) 0.0100(19) -0.0132(16) -0.0028(19)
O2 0.044(2) 0.085(3) 0.036(2) 0.0279(19) 0.0070(16) -0.0009(19)
O3 0.0295(17) 0.0447(19) 0.047(2) 0.0049(16) 0.0043(16) 0.0126(16)
O4 0.051(2) 0.106(3) 0.0363(19) -0.011(2) -0.0167(17) -0.023(2)
C1 0.025(2) 0.023(2) 0.023(2) -0.0032(19) 0.0031(18) -0.0039(18)
C2 0.024(2) 0.021(2) 0.030(2) 0.0006(19) 0.000(2) 0.0029(18)
C3 0.024(2) 0.027(2) 0.040(3) 0.004(2) 0.000(2) 0.001(2)
C4 0.027(2) 0.028(2) 0.031(2) -0.002(2) 0.012(2) -0.0006(19)
C5 0.035(3) 0.035(3) 0.021(2) -0.005(2) 0.002(2) 0.0031(19)
C6 0.022(2) 0.025(2) 0.024(2) -0.0018(19) -0.0019(19) -0.0017(18)
C7 0.025(2) 0.023(2) 0.022(2) 0.003(2) 0.0011(19) 0.0001(18)
C8 0.035(3) 0.029(3) 0.033(3) -0.009(2) 0.011(2) -0.002(2)
C9 0.089(4) 0.059(4) 0.094(5) -0.045(3) -0.040(4) 0.012(4)
C10 0.097(5) 0.059(4) 0.056(4) -0.028(3) -0.030(3) 0.006(3)
C11 0.033(2) 0.023(2) 0.019(2) 0.001(2) 0.0108(19) 0.0017(19)
C12 0.022(2) 0.026(2) 0.020(2) 0.004(2) -0.0010(19) 0.0039(18)
C13 0.020(2) 0.021(2) 0.019(2) 0.0014(19) 0.0025(17) 0.0097(18)
C14 0.020(2) 0.025(2) 0.028(2) -0.0055(19) 0.0093(19) -0.0006(19)
C15 0.022(2) 0.028(2) 0.031(3) -0.0006(19) 0.000(2) 0.0027(19)
C16 0.036(3) 0.039(3) 0.023(2) -0.002(2) 0.005(2) 0.006(2)
C17 0.025(2) 0.043(3) 0.036(3) -0.003(2) 0.014(2) 0.000(2)
C18 0.019(2) 0.044(3) 0.041(3) -0.001(2) 0.007(2) -0.002(2)
C19 0.025(2) 0.037(3) 0.027(2) -0.004(2) -0.001(2) -0.001(2)
C20 0.025(2) 0.019(2) 0.021(2) 0.0072(19) 0.0010(18) 0.0035(18)
C21 0.029(2) 0.023(2) 0.022(2) -0.0024(19) 0.0068(19) -0.0011(18)
C22 0.052(3) 0.034(3) 0.031(3) -0.015(2) -0.008(2) 0.001(2)
C23 0.068(4) 0.062(4) 0.047(3) -0.036(3) -0.020(3) 0.010(3)
C24 0.021(2) 0.030(2) 0.021(2) 0.004(2) 0.0043(19) -0.0021(19)

loop_
_atom_type_symbol
_atom_type_description
_atom_type_scat_dispersion_real
_atom_type_scat_dispersion_imag
_atom_type_scat_source
C C 0.0033 0.0016 'International Tables Vol C Tables 4.2.6.8 and 6.1.1.4'
H H 0.0000 0.0000 'International Tables Vol C Tables 4.2.6.8 and 6.1.1.4'
N N 0.0061 0.0033 'International Tables Vol C Tables 4.2.6.8 and 6.1.1.4'
O O 0.0106 0.0060 'International Tables Vol C Tables 4.2.6.8 and 6.1.1.4'

loop_
_geom_angle_atom_site_label_1
_geom_angle_atom_site_label_2
_geom_angle_atom_site_label_3
_geom_angle
_geom_angle_publ_flag
C12 N1 N2 102.9(3) ?
N1 N2 C7 113.3(3) ?
N1 N2 C1 118.8(3) ?
C7 N2 C1 127.8(3) ?
O2 N3 O1 124.2(4) yes
O2 N3 C6 119.2(4) yes
O1 N3 C6 116.6(4) yes
C13 N4 N5 103.8(3) ?
N4 N5 C20 112.8(3) ?
N4 N5 C14 118.5(3) ?
C20 N5 C14 128.6(3) ?
O4 N6 O3 123.8(4) yes
O4 N6 C15 118.0(4) yes
O3 N6 C15 118.1(4) yes
C2 C1 C6 118.3(4) ?
C2 C1 N2 119.8(3) ?
C6 C1 N2 121.8(3) ?
C3 C2 C1 120.2(4) ?
C3 C2 H2 119.9 ?
C1 C2 H2 119.9 ?
C2 C3 C4 120.5(4) ?
C2 C3 H3 119.8 ?
C4 C3 H3 119.8 ?
C5 C4 C3 119.5(4) ?
C5 C4 H4 120.3 ?
C3 C4 H4 120.3 ?
C6 C5 C4 119.7(4) ?
C6 C5 H5 120.1 ?
C4 C5 H5 120.1 ?
C5 C6 C1 121.8(4) ?
C5 C6 N3 118.2(4) ?
C1 C6 N3 119.9(4) ?
C11 C7 N2 105.0(3) ?
C11 C7 C8 131.9(4) ?
N2 C7 C8 123.0(3) ?
C7 C8 C9 115.1(4) ?
C7 C8 H8A 108.5 ?
C9 C8 H8A 108.5 ?
C7 C8 H8B 108.5 ?
C9 C8 H8B 108.5 ?
H8A C8 H8B 107.5 ?
C10 C9 C8 119.3(5) ?
C10 C9 H9A 107.5 ?
C8 C9 H9A 107.5 ?
C10 C9 H9B 107.5 ?
C8 C9 H9B 107.5 ?
H9A C9 H9B 107.0 ?
C9 C10 H10A 109.5 ?
C9 C10 H10B 109.5 ?
H10A C10 H10B 109.5 ?
C9 C10 H10C 109.5 ?
H10A C10 H10C 109.5 ?
H10B C10 H10C 109.5 ?
C7 C11 C12 106.7(3) ?
C7 C11 H11 126.7 ?
C12 C11 H11 126.7 ?
N1 C12 C11 112.1(3) ?
N1 C12 C13 120.4(3) ?
C11 C12 C13 127.5(3) ?
N4 C13 C24 111.5(3) ?
N4 C13 C12 117.6(3) ?
C24 C13 C12 130.9(3) ?
C19 C14 C15 118.1(3) ?
C19 C14 N5 120.0(3) ?
C15 C14 N5 121.8(3) ?
C16 C15 C14 121.5(4) ?
C16 C15 N6 117.8(4) ?
C14 C15 N6 120.6(3) ?
C15 C16 C17 119.4(4) ?
C15 C16 H16 120.3 ?
C17 C16 H16 120.3 ?
C18 C17 C16 120.6(4) ?
C18 C17 H17 119.7 ?
C16 C17 H17 119.7 ?
C17 C18 C19 119.7(4) ?
C17 C18 H18 120.1 ?
C19 C18 H18 120.1 ?
C18 C19 C14 120.5(4) ?
C18 C19 H19 119.7 ?
C14 C19 H19 119.7 ?
C24 C20 N5 105.4(3) ?
C24 C20 C21 131.1(3) ?
N5 C20 C21 123.4(3) ?
C20 C21 C22 111.8(3) ?
C20 C21 H21A 109.3 ?
C22 C21 H21A 109.3 ?
C20 C21 H21B 109.3 ?
C22 C21 H21B 109.3 ?
H21A C21 H21B 107.9 ?
C23 C22 C21 112.0(3) ?
C23 C22 H22A 109.2 ?
C21 C22 H22A 109.2 ?
C23 C22 H22B 109.2 ?
C21 C22 H22B 109.2 ?
H22A C22 H22B 107.9 ?
C22 C23 H23A 109.5 ?
C22 C23 H23B 109.5 ?
H23A C23 H23B 109.5 ?
C22 C23 H23C 109.5 ?
H23A C23 H23C 109.5 ?
H23B C23 H23C 109.5 ?
C20 C24 C13 106.5(3) ?
C20 C24 H24 126.8 ?
C13 C24 H24 126.8 ?

loop_
_geom_bond_atom_site_label_1
_geom_bond_atom_site_label_2
_geom_bond_distance
_geom_bond_publ_flag
N1 C12 1.339(4) ?
N1 N2 1.366(4) ?
N2 C7 1.369(4) ?
N2 C1 1.426(4) ?
N3 O2 1.201(4) yes
N3 O1 1.219(4) yes
N3 C6 1.466(5) ?
N4 C13 1.339(4) ?
N4 N5 1.363(4) ?
N5 C20 1.370(4) ?
N5 C14 1.424(4) ?
N6 O4 1.222(4) yes
N6 O3 1.227(4) yes
N6 C15 1.461(5) ?
C1 C2 1.385(5) ?
C1 C6 1.388(5) ?
C2 C3 1.384(5) ?
C2 H2 0.930 ?
C3 C4 1.392(5) ?
C3 H3 0.930 ?
C4 C5 1.375(5) ?
C4 H4 0.930 ?
C5 C6 1.373(5) ?
C5 H5 0.930 ?
C7 C11 1.362(5) ?
C7 C8 1.482(5) yes
C8 C9 1.490(6) ?
C8 H8A 0.970 ?
C8 H8B 0.970 ?
C9 C10 1.436(7) ?
C9 H9A 0.970 ?
C9 H9B 0.970 ?
C10 H10A 0.960 ?
C10 H10B 0.960 ?
C10 H10C 0.960 ?
C11 C12 1.388(5) ?
C11 H11 0.930 ?
C12 C13 1.468(5) ?
C13 C24 1.398(5) ?
C14 C19 1.388(5) ?
C14 C15 1.392(5) ?
C15 C16 1.366(5) ?
C16 C17 1.380(5) ?
C16 H16 0.930 ?
C17 C18 1.372(5) ?
C17 H17 0.930 ?
C18 C19 1.386(5) ?
C18 H18 0.930 ?
C19 H19 0.930 ?
C20 C24 1.366(5) ?
C20 C21 1.493(5) yes
C21 C22 1.526(5) ?
C21 H21A 0.970 ?
C21 H21B 0.970 ?
C22 C23 1.520(5) ?
C22 H22A 0.970 ?
C22 H22B 0.970 ?
C23 H23A 0.960 ?
C23 H23B 0.960 ?
C23 H23C 0.960 ?
C24 H24 0.930 ?

loop_
_geom_hbond_atom_site_label_D
_geom_hbond_atom_site_label_H
_geom_hbond_atom_site_label_A
_geom_hbond_site_symmetry_A
_geom_hbond_distance_DH
_geom_hbond_distance_HA
_geom_hbond_distance_DA
_geom_hbond_angle_DHA
C23 H23C O2 3_545 0.96 2.51 3.352(6) 146
C18 H18 O3 1_455 0.93 2.48 3.212(5) 136
C5 H5 O1 4 0.93 2.54 3.228(5) 131

loop_
_geom_torsion_atom_site_label_1
_geom_torsion_atom_site_label_2
_geom_torsion_atom_site_label_3
_geom_torsion_atom_site_label_4
_geom_torsion
_geom_torsion_publ_flag
C12 N1 N2 C7 -0.9(4) ?
C12 N1 N2 C1 -177.9(3) ?
C13 N4 N5 C20 1.2(4) ?
C13 N4 N5 C14 179.2(3) ?
N1 N2 C1 C2 -107.0(4) ?
C7 N2 C1 C2 76.4(5) ?
N1 N2 C1 C6 70.8(5) ?
C7 N2 C1 C6 -105.7(5) ?
C6 C1 C2 C3 1.9(6) ?
N2 C1 C2 C3 179.9(4) ?
C1 C2 C3 C4 -1.7(6) ?
C2 C3 C4 C5 -0.2(6) ?
C3 C4 C5 C6 1.7(6) ?
C4 C5 C6 C1 -1.4(6) ?
C4 C5 C6 N3 177.4(4) ?
C2 C1 C6 C5 -0.4(6) ?
N2 C1 C6 C5 -178.3(4) ?
C2 C1 C6 N3 -179.2(3) ?
N2 C1 C6 N3 2.9(5) ?
O2 N3 C6 C5 -132.9(4) ?
O1 N3 C6 C5 47.4(5) ?
O2 N3 C6 C1 46.0(5) ?
O1 N3 C6 C1 -133.8(4) ?
N1 N2 C7 C11 1.0(4) ?
C1 N2 C7 C11 177.7(3) ?
N1 N2 C7 C8 -177.3(3) ?
C1 N2 C7 C8 -0.6(6) ?
C11 C7 C8 C9 85.9(6) ?
N2 C7 C8 C9 -96.3(5) ?
C7 C8 C9 C10 -53.3(7) ?
N2 C7 C11 C12 -0.7(4) ?
C8 C7 C11 C12 177.4(4) ?
N2 N1 C12 C11 0.4(4) ?
N2 N1 C12 C13 179.9(3) ?
C7 C11 C12 N1 0.2(4) ?
C7 C11 C12 C13 -179.2(3) ?
N5 N4 C13 C24 -1.2(4) ?
N5 N4 C13 C12 177.1(3) ?
N1 C12 C13 N4 -179.1(3) yes
C11 C12 C13 N4 0.3(6) ?
N1 C12 C13 C24 -1.2(6) ?
C11 C12 C13 C24 178.2(4) ?
N4 N5 C14 C19 127.8(4) ?
C20 N5 C14 C19 -54.6(5) ?
N4 N5 C14 C15 -48.3(5) ?
C20 N5 C14 C15 129.3(4) ?
C19 C14 C15 C16 -0.6(6) ?
N5 C14 C15 C16 175.5(4) ?
C19 C14 C15 N6 176.7(4) ?
N5 C14 C15 N6 -7.1(6) ?
O4 N6 C15 C16 -49.4(5) ?
O3 N6 C15 C16 128.6(4) ?
O4 N6 C15 C14 133.2(4) ?
O3 N6 C15 C14 -48.9(5) ?
C14 C15 C16 C17 3.0(6) ?
N6 C15 C16 C17 -174.4(4) ?
C15 C16 C17 C18 -3.2(7) ?
C16 C17 C18 C19 1.1(7) ?
C17 C18 C19 C14 1.4(6) ?
C15 C14 C19 C18 -1.6(6) ?
N5 C14 C19 C18 -177.8(4) ?
N4 N5 C20 C24 -0.8(4) ?
C14 N5 C20 C24 -178.5(3) ?
N4 N5 C20 C21 -177.2(3) ?
C14 N5 C20 C21 5.1(6) ?
C24 C20 C21 C22 -63.8(5) ?
N5 C20 C21 C22 111.6(4) ?
C20 C21 C22 C23 -176.5(4) ?
N5 C20 C24 C13 0.0(4) ?
C21 C20 C24 C13 176.0(4) ?
N4 C13 C24 C20 0.8(4) ?
C12 C13 C24 C20 -177.2(4) ?

loop_
_cod_related_entry_id
_cod_related_entry_database
_cod_related_entry_code
1 ChemSpider 21126941
